data_7057352
loop_
_publ_author_name
'Bedekovi\'c, Nikola'
'Stilinovi\'c, Vladimir'
'Fri\<s\<ci\'c, Tomislav'
'Cin\<ci\'c, Dominik'

_publ_section_title
;
 Comparison of isomericmeta- andpara-diiodotetrafluorobenzene as halogen
 bond donors in crystal engineering
;
_journal_issue 13
_journal_name_full 'New Journal of Chemistry'
_journal_page_first 10584
_journal_paper_doi 10.1039/C8NJ01368C
_journal_volume 42
_journal_year 2018
_chemical_formula_moiety 'C6 F4 I2, 2(C6 H7 N)'
_chemical_formula_sum 'C18 H14 F4 I2 N2'
_chemical_formula_weight 588.11
_space_group_crystal_system monoclinic
_space_group_IT_number 14
_space_group_name_Hall '-P 2ybc'
_space_group_name_H-M_alt 'P 1 21/c 1'
_symmetry_space_group_name_Hall '-P 2ybc'
_symmetry_space_group_name_H-M 'P 1 21/c 1'
_atom_sites_solution_hydrogens geom
_audit_creation_method SHELXL-2014/7
_audit_update_record
;
2018-04-25 deposited with the CCDC.
2018-04-27 downloaded from the CCDC.
;
_cell_angle_alpha 90
_cell_angle_beta 107.109(7)
_cell_angle_gamma 90
_cell_formula_units_Z 2
_cell_length_a 6.7235(4)
_cell_length_b 18.3649(9)
_cell_length_c 8.1296(6)
_cell_measurement_reflns_used 4088
_cell_measurement_temperature 150(2)
_cell_measurement_theta_max 35.9613
_cell_measurement_theta_min 3.8655
_cell_volume 959.39(11)
_computing_cell_refinement
;
        CrysAlis RED, Oxford Diffraction Ltd.,
        Version 1.171.32.29 (release 10-06-2008 CrysAlis171 .NET)
        (compiled Jun 10 2008,16:49:55)
;
_computing_data_collection
;
        CrysAlis CCD, Oxford Diffraction Ltd.,
        Version 1.171.32.29 (release 10-06-2008 CrysAlis171 .NET)
        (compiled Jun 10 2008,16:49:55)
;
_computing_data_reduction
;
        CrysAlis RED, Oxford Diffraction Ltd.,
        Version 1.171.32.29 (release 10-06-2008 CrysAlis171 .NET)
        (compiled Jun 10 2008,16:49:55)
;
_computing_molecular_graphics 'MERCURY (C.F. Macrae et al , 2008)'
_computing_publication_material 'SHELXL-2014/7 (Sheldrick, 2014)'
_computing_structure_refinement 'SHELXL-2014/7 (Sheldrick, 2014)'
_computing_structure_solution 'SHELXS-97 (Sheldrick, 1990)'
_diffrn_ambient_temperature 150(2)
_diffrn_measured_fraction_theta_full 0.993
_diffrn_measured_fraction_theta_max 0.985
_diffrn_measurement_device_type
;
Oxford Diffraction Xcalibur CCD
diffractometer
;
_diffrn_measurement_method 'omega scan'
_diffrn_radiation_type MoK\a
_diffrn_radiation_wavelength 0.71073
_diffrn_reflns_av_R_equivalents 0.0747
_diffrn_reflns_av_unetI/netI 0.0543
_diffrn_reflns_Laue_measured_fraction_full 0.993
_diffrn_reflns_Laue_measured_fraction_max 0.985
_diffrn_reflns_limit_h_max 8
_diffrn_reflns_limit_h_min -8
_diffrn_reflns_limit_k_max 23
_diffrn_reflns_limit_k_min -15
_diffrn_reflns_limit_l_max 10
_diffrn_reflns_limit_l_min -8
_diffrn_reflns_number 5317
_diffrn_reflns_point_group_measured_fraction_full 0.993
_diffrn_reflns_point_group_measured_fraction_max 0.985
_diffrn_reflns_theta_full 25.242
_diffrn_reflns_theta_max 26.989
_diffrn_reflns_theta_min 3.870
_diffrn_source 'Enhance (Mo) X-ray Source'
_exptl_absorpt_coefficient_mu 3.319
_exptl_absorpt_correction_T_max 0.99873
_exptl_absorpt_correction_T_min 0.87539
_exptl_absorpt_correction_type multi-scan
_exptl_absorpt_process_details
;
CrysAlis RED, Oxford Diffraction Ltd.,
Version 1.171.32.29 (release 10-06-2008 CrysAlis171 .NET)
(compiled Jun 10 2008,16:49:55)
Empirical absorption correction using spherical harmonics,
 implemented in SCALE3 ABSPACK scaling algorithm.
;
_exptl_crystal_colour colourless
_exptl_crystal_density_diffrn 2.036
_exptl_crystal_description block
_exptl_crystal_F_000 556
_exptl_crystal_size_max 0.59
_exptl_crystal_size_mid 0.46
_exptl_crystal_size_min 0.42
_refine_diff_density_max 1.649
_refine_diff_density_min -1.041
_refine_diff_density_rms 0.166
_refine_ls_extinction_method none
_refine_ls_goodness_of_fit_ref 1.168
_refine_ls_hydrogen_treatment constr
_refine_ls_matrix_type full
_refine_ls_number_parameters 119
_refine_ls_number_reflns 2067
_refine_ls_number_restraints 0
_refine_ls_restrained_S_all 1.168
_refine_ls_R_factor_all 0.0547
_refine_ls_R_factor_gt 0.0462
_refine_ls_shift/su_max 0.000
_refine_ls_shift/su_mean 0.000
_refine_ls_structure_factor_coef Fsqd
_refine_ls_weighting_details 'w=1/[\s^2^(Fo^2^)+(0.0434P)^2^+1.6093P] where P=(Fo^2^+2Fc^2^)/3'
_refine_ls_weighting_scheme calc
_refine_ls_wR_factor_gt 0.0998
_refine_ls_wR_factor_ref 0.1026
_reflns_Friedel_coverage 0.000
_reflns_number_gt 1801
_reflns_number_total 2067
_reflns_threshold_expression 'I > 2\s(I)'
_cod_data_source_file c8nj01368c2.cif
_cod_data_source_block XIII14
_cod_depositor_comments 'Adding full bibliography for 7057346--7057365.cif.'
_cod_database_code 7057352
_shelx_shelxl_version_number 2014/7
_shelx_space_group_comment
;
The symmetry employed for this shelxl refinement is uniquely defined
by the following loop, which should always be used as a source of
symmetry information in preference to the above space-group names.
They are only intended as comments.
;

loop_
_space_group_symop_operation_xyz
'x, y, z'
'-x, y+1/2, -z+1/2'
'-x, -y, -z'
'x, -y-1/2, z-1/2'

loop_
_atom_site_label
_atom_site_type_symbol
_atom_site_fract_x
_atom_site_fract_y
_atom_site_fract_z
_atom_site_U_iso_or_equiv
_atom_site_adp_type
_atom_site_occupancy
_atom_site_site_symmetry_order
_atom_site_calc_flag
_atom_site_refinement_flags_posn
_atom_site_refinement_flags_adp
I1 I -0.42068(5) 0.08078(2) 0.19303(4) 0.02571(14) Uani 1 1 d . .
F2 F 0.3767(5) 0.06686(18) 0.5874(5) 0.0334(8) Uani 1 1 d . .
F1 F 0.0584(5) 0.12668(17) 0.3505(4) 0.0342(8) Uani 1 1 d . .
N1 N 0.2152(7) 0.1380(2) 0.9459(6) 0.0267(9) Uani 1 1 d . .
C3 C -0.1635(9) 0.1589(4) 0.6977(8) 0.0366(13) Uani 1 1 d . .
H7 H -0.2900 0.1661 0.6138 0.044 Uiso 1 1 calc R U
C5 C 0.0483(9) 0.0965(3) 0.9398(8) 0.0322(12) Uani 1 1 d . .
H6 H 0.0624 0.0602 1.0222 0.039 Uiso 1 1 calc R U
C6 C 0.3826(9) 0.2367(3) 0.8381(9) 0.0378(13) Uani 1 1 d . .
H3 H 0.3935 0.2748 0.9213 0.057 Uiso 1 1 calc R U
H2 H 0.3689 0.2579 0.7273 0.057 Uiso 1 1 calc R U
H1 H 0.5054 0.2070 0.8716 0.057 Uiso 1 1 calc R U
C9 C 0.1907(8) 0.0324(3) 0.5463(7) 0.0248(11) Uani 1 1 d . .
C1 C 0.1935(8) 0.1903(3) 0.8288(7) 0.0273(11) Uani 1 1 d . .
C2 C 0.0055(9) 0.2024(3) 0.7029(8) 0.0339(13) Uani 1 1 d . .
H4 H -0.0062 0.2396 0.6228 0.041 Uiso 1 1 calc R U
C4 C -0.1415(9) 0.1047(4) 0.8188(8) 0.0363(13) Uani 1 1 d . .
H5 H -0.2526 0.0745 0.8185 0.044 Uiso 1 1 calc R U
C8 C 0.0279(8) 0.0637(3) 0.4234(7) 0.0238(11) Uani 1 1 d . .
C7 C -0.1702(7) 0.0315(3) 0.3739(7) 0.0231(10) Uani 1 1 d . .

loop_
_atom_site_aniso_label
_atom_site_aniso_U_11
_atom_site_aniso_U_22
_atom_site_aniso_U_33
_atom_site_aniso_U_23
_atom_site_aniso_U_13
_atom_site_aniso_U_12
I1 0.02144(19) 0.0290(2) 0.0235(2) -0.00054(14) 0.00167(14) 0.00290(14)
F2 0.0206(15) 0.0363(18) 0.0383(19) 0.0042(15) 0.0009(14) -0.0077(13)
F1 0.0313(16) 0.0296(17) 0.0372(18) 0.0090(15) 0.0031(15) -0.0058(14)
N1 0.024(2) 0.028(2) 0.025(2) 0.0014(19) 0.0032(18) -0.0010(18)
C3 0.028(3) 0.047(4) 0.029(3) -0.002(3) 0.000(2) 0.008(3)
C5 0.029(3) 0.033(3) 0.033(3) 0.008(3) 0.006(2) -0.003(2)
C6 0.038(3) 0.034(3) 0.044(3) 0.001(3) 0.015(3) -0.005(3)
C9 0.016(2) 0.033(3) 0.024(3) -0.004(2) 0.005(2) -0.0061(19)
C1 0.027(3) 0.029(3) 0.028(3) -0.003(2) 0.009(2) 0.002(2)
C2 0.037(3) 0.032(3) 0.029(3) 0.001(3) 0.004(3) 0.008(2)
C4 0.025(3) 0.048(3) 0.036(3) -0.005(3) 0.009(2) -0.007(3)
C8 0.027(3) 0.021(2) 0.024(3) 0.000(2) 0.008(2) -0.0004(19)
C7 0.019(2) 0.024(2) 0.025(3) -0.003(2) 0.003(2) 0.0006(18)

loop_
_atom_type_symbol
_atom_type_description
_atom_type_scat_dispersion_real
_atom_type_scat_dispersion_imag
_atom_type_scat_source
C C 0.0033 0.0016 'International Tables Vol C Tables 4.2.6.8 and 6.1.1.4'
H H 0.0000 0.0000 'International Tables Vol C Tables 4.2.6.8 and 6.1.1.4'
N N 0.0061 0.0033 'International Tables Vol C Tables 4.2.6.8 and 6.1.1.4'
F F 0.0171 0.0103 'International Tables Vol C Tables 4.2.6.8 and 6.1.1.4'
I I -0.4742 1.8119 'International Tables Vol C Tables 4.2.6.8 and 6.1.1.4'

loop_
_geom_angle_atom_site_label_1
_geom_angle_atom_site_label_2
_geom_angle_atom_site_label_3
_geom_angle
_geom_angle_site_symmetry_1
_geom_angle_site_symmetry_3
C1 N1 C5 117.9(5) . .
C4 C3 C2 118.9(5) . .
N1 C5 C4 123.7(5) . .
F2 C9 C7 119.9(5) . 3_556
F2 C9 C8 117.7(5) . .
C7 C9 C8 122.3(5) 3_556 .
N1 C1 C2 121.8(5) . .
N1 C1 C6 117.2(5) . .
C2 C1 C6 121.0(5) . .
C3 C2 C1 119.5(5) . .
C5 C4 C3 118.3(6) . .
F1 C8 C9 119.3(5) . .
F1 C8 C7 119.4(5) . .
C9 C8 C7 121.2(5) . .
C9 C7 C8 116.4(5) 3_556 .
C9 C7 I1 122.2(4) 3_556 .
C8 C7 I1 121.3(4) . .

loop_
_geom_bond_atom_site_label_1
_geom_bond_atom_site_label_2
_geom_bond_distance
_geom_bond_site_symmetry_2
I1 C7 2.088(5) .
F2 C9 1.353(6) .
F1 C8 1.342(6) .
N1 C1 1.330(7) .
N1 C5 1.345(7) .
C3 C4 1.377(9) .
C3 C2 1.380(9) .
C5 C4 1.371(8) .
C6 C1 1.514(8) .
C9 C7 1.368(7) 3_556
C9 C8 1.372(8) .
C1 C2 1.391(8) .
C8 C7 1.404(7) .
C7 C9 1.368(7) 3_556
